data_7012480
loop_
_publ_author_name
'McConnell, Ann E. C.'
'Foster, Douglas F.'
'Pogorzelec, Peter'
'Slawin, Alexandra M. Z.'
'Law, David J.'
'Cole-Hamilton, David J.'

_publ_section_title
;
 Stabilising Rh--P coordination by phosphanylalkylcyclopentadienyl
 ligands
;
_journal_issue 4
_journal_name_full 'Dalton Transactions'
_journal_page_first 510
_journal_paper_doi 10.1039/b211287f
_journal_year 2003
_chemical_formula_moiety 'C15 H26 I2 P Rh'
_chemical_formula_sum 'C15 H26 I2 P Rh'
_chemical_formula_weight 594.04
_chemical_name_systematic
;
?
;
_space_group_IT_number 9
_symmetry_cell_setting monoclinic
_symmetry_space_group_name_Hall 'C -2yc'
_symmetry_space_group_name_H-M 'C 1 c 1'
_atom_sites_solution_hydrogens geom
_atom_sites_solution_primary direct
_atom_sites_solution_secondary difmap
_audit_creation_method SHELXL-97
_cell_angle_alpha 90.00
_cell_angle_beta 92.718(8)
_cell_angle_gamma 90.00
_cell_formula_units_Z 4
_cell_length_a 12.1284(13)
_cell_length_b 13.5763(15)
_cell_length_c 11.9212(13)
_cell_measurement_reflns_used 76
_cell_measurement_temperature 293(2)
_cell_measurement_theta_max 168
_cell_measurement_theta_min 12
_cell_volume 1960.7(4)
_computing_cell_refinement 'Bruker SMART'
_computing_data_collection 'Bruker SMART'
_computing_data_reduction 'Bruker SHELXTL'
_computing_molecular_graphics 'Bruker SHELXTL'
_computing_publication_material 'Bruker SHELXTL'
_computing_structure_refinement 'SHELXL-97 (Sheldrick, 1997)'
_computing_structure_solution 'SHELXS-97 (Sheldrick, 1990)'
_diffrn_ambient_temperature 293(2)
_diffrn_detector_area_resol_mean 0.9
_diffrn_measured_fraction_theta_full 0.997
_diffrn_measured_fraction_theta_max 0.997
_diffrn_measurement_device_type 'CCD area detector'
_diffrn_measurement_method 'phi and omega scans'
_diffrn_radiation_monochromator graphite
_diffrn_radiation_source 'fine-focus sealed tube'
_diffrn_radiation_type MoK\a
_diffrn_radiation_wavelength 0.71073
_diffrn_reflns_av_R_equivalents 0.1082
_diffrn_reflns_av_sigmaI/netI 0.0660
_diffrn_reflns_limit_h_max 13
_diffrn_reflns_limit_h_min -13
_diffrn_reflns_limit_k_max 15
_diffrn_reflns_limit_k_min -10
_diffrn_reflns_limit_l_max 12
_diffrn_reflns_limit_l_min -13
_diffrn_reflns_number 4132
_diffrn_reflns_theta_full 23.29
_diffrn_reflns_theta_max 23.29
_diffrn_reflns_theta_min 2.25
_exptl_absorpt_coefficient_mu 4.090
_exptl_absorpt_correction_T_max 1.00000
_exptl_absorpt_correction_T_min 0.638782
_exptl_absorpt_correction_type SADABS
_exptl_crystal_colour red
_exptl_crystal_density_diffrn 2.012
_exptl_crystal_density_method 'not measured'
_exptl_crystal_description prism
_exptl_crystal_F_000 1128
_exptl_crystal_size_max .18
_exptl_crystal_size_mid .1
_exptl_crystal_size_min .1
_refine_diff_density_max 0.704
_refine_diff_density_min -0.836
_refine_diff_density_rms 0.113
_refine_ls_abs_structure_details 'Flack H D (1983), Acta Cryst. A39, 876-881'
_refine_ls_abs_structure_Flack -0.01(3)
_refine_ls_extinction_coef 0.00182(18)
_refine_ls_extinction_expression Fc^*^=kFc[1+0.001xFc^2^\l^3^/sin(2\q)]^-1/4^
_refine_ls_extinction_method SHELXL
_refine_ls_goodness_of_fit_ref 1.035
_refine_ls_hydrogen_treatment mixed
_refine_ls_matrix_type full
_refine_ls_number_parameters 182
_refine_ls_number_reflns 2662
_refine_ls_number_restraints 2
_refine_ls_restrained_S_all 1.035
_refine_ls_R_factor_all 0.0462
_refine_ls_R_factor_gt 0.0316
_refine_ls_shift/su_max 0.010
_refine_ls_shift/su_mean 0.002
_refine_ls_structure_factor_coef Fsqd
_refine_ls_weighting_details 'calc w=1/[\s^2^(Fo^2^)+(0.0572P)^2^+3.6741P] where P=(Fo^2^+2Fc^2^)/3'
_refine_ls_weighting_scheme calc
_refine_ls_wR_factor_gt 0.0842
_refine_ls_wR_factor_ref 0.0869
_reflns_number_gt 2473
_reflns_number_total 2662
_reflns_threshold_expression >2sigma(I)
_cod_data_source_file b211287f.txt
_cod_data_source_block 11
_cod_depositor_comments
;
The following automatic conversions were performed:
'_symmetry_cell_setting' value 'Monoclinic' changed to 'monoclinic'
according to '/home/saulius/struct/CIF-dictionaries/cif_core.dic'
dictionary named 'cif_core.dic' version 2.4.1 from 2010-06-29.

Automatic conversion script
Id: cif_fix_enum 1527 2010-12-29 10:47:43Z saulius 
;
_cod_original_sg_symbol_H-M Cc
_cod_database_code 7012480

loop_
_symmetry_equiv_pos_as_xyz
'x, y, z'
'x, -y, z+1/2'
'x+1/2, y+1/2, z'
'x+1/2, -y+1/2, z+1/2'

loop_
_atom_site_label
_atom_site_type_symbol
_atom_site_fract_x
_atom_site_fract_y
_atom_site_fract_z
_atom_site_U_iso_or_equiv
_atom_site_adp_type
_atom_site_occupancy
_atom_site_symmetry_multiplicity
_atom_site_calc_flag
_atom_site_refinement_flags
_atom_site_disorder_assembly
_atom_site_disorder_group
Rh1 Rh -0.27808(5) 0.23815(4) -0.07303(5) 0.03400(19) Uani 1 1 d . . .
I1 I -0.12400(5) 0.35969(5) 0.01907(5) 0.0594(2) Uani 1 1 d . . .
I2 I -0.12799(5) 0.10891(5) -0.14471(6) 0.0619(2) Uani 1 1 d . . .
P1 P -0.29933(17) 0.31694(16) -0.24082(18) 0.0402(5) Uani 1 1 d . . .
C1 C -0.4363(8) 0.3728(8) -0.2302(10) 0.057(3) Uani 1 1 d . . .
H1A H -0.4300 0.4334 -0.1873 0.069 Uiso 1 1 calc R . .
H1B H -0.4672 0.3884 -0.3046 0.069 Uiso 1 1 calc R . .
C2 C -0.5112(7) 0.3011(9) -0.1727(9) 0.058(2) Uani 1 1 d . . .
H2A H -0.5733 0.3370 -0.1445 0.069 Uiso 1 1 calc R . .
H2B H -0.5400 0.2537 -0.2274 0.069 Uiso 1 1 calc R . .
C3 C -0.4536(6) 0.2473(7) -0.0776(8) 0.045(2) Uani 1 1 d . . .
C4 C -0.4122(7) 0.2902(7) 0.0268(8) 0.045(2) Uani 1 1 d . . .
C5 C -0.3590(8) 0.2130(9) 0.0914(7) 0.054(2) Uani 1 1 d . . .
C6 C -0.3648(9) 0.1247(8) 0.0302(8) 0.056(2) Uani 1 1 d . . .
C7 C -0.4229(8) 0.1453(7) -0.0767(9) 0.048(2) Uani 1 1 d . . .
C8 C -0.4359(9) 0.3921(9) 0.0656(11) 0.071(3) Uani 1 1 d . . .
H8A H -0.5014 0.3917 0.1078 0.106 Uiso 1 1 calc R . .
H8B H -0.4468 0.4347 0.0017 0.106 Uiso 1 1 calc R . .
H8C H -0.3748 0.4156 0.1123 0.106 Uiso 1 1 calc R . .
C9 C -0.3134(10) 0.2242(12) 0.2118(9) 0.083(4) Uani 1 1 d G . .
H9A H -0.3697 0.2078 0.2625 0.125 Uiso 1 1 calc R . .
H9B H -0.2902 0.2911 0.2244 0.125 Uiso 1 1 calc R . .
H9C H -0.2515 0.1809 0.2244 0.125 Uiso 1 1 calc R . .
C10 C -0.3273(10) 0.0263(9) 0.0652(11) 0.075(3) Uani 1 1 d G . .
H10A H -0.3825 -0.0043 0.1085 0.113 Uiso 1 1 calc R . .
H10B H -0.2597 0.0318 0.1100 0.113 Uiso 1 1 calc R . .
H10C H -0.3151 -0.0129 -0.0001 0.113 Uiso 1 1 calc R . .
C11 C -0.4558(9) 0.0681(8) -0.1611(10) 0.066(3) Uani 1 1 d G . .
H11A H -0.5242 0.0387 -0.1415 0.099 Uiso 1 1 calc R . .
H11B H -0.3996 0.0184 -0.1620 0.099 Uiso 1 1 calc R . .
H11C H -0.4648 0.0977 -0.2342 0.099 Uiso 1 1 calc R . .
C12 C -0.2123(8) 0.4167(8) -0.2797(9) 0.059(2) Uani 1 1 d . . .
H12A H -0.2470 0.4515 -0.3430 0.071 Uiso 1 1 calc R . .
H12B H -0.2037 0.4626 -0.2175 0.071 Uiso 1 1 calc R . .
C13 C -0.0969(9) 0.3793(10) -0.3115(11) 0.067(3) Uani 1 1 d . . .
H13A H -0.0522 0.4343 -0.3319 0.100 Uiso 1 1 calc R . .
H13B H -0.1051 0.3348 -0.3739 0.100 Uiso 1 1 calc R . .
H13C H -0.0619 0.3457 -0.2485 0.100 Uiso 1 1 calc R . .
C14 C -0.3113(11) 0.2384(9) -0.3633(9) 0.066(3) Uani 1 1 d . . .
H14A H -0.2438 0.2002 -0.3664 0.079 Uiso 1 1 calc R . .
H14B H -0.3710 0.1923 -0.3530 0.079 Uiso 1 1 calc R . .
C15 C -0.3317(15) 0.2883(14) -0.4753(12) 0.107(5) Uani 1 1 d . . .
H15D H -0.3361 0.2396 -0.5337 0.160 Uiso 1 1 calc R . .
H15A H -0.2721 0.3329 -0.4883 0.160 Uiso 1 1 calc R . .
H15B H -0.3998 0.3243 -0.4752 0.160 Uiso 1 1 calc R . .

loop_
_atom_site_aniso_label
_atom_site_aniso_U_11
_atom_site_aniso_U_22
_atom_site_aniso_U_33
_atom_site_aniso_U_23
_atom_site_aniso_U_13
_atom_site_aniso_U_12
Rh1 0.0319(3) 0.0369(3) 0.0331(3) 0.0011(3) 0.0006(2) -0.0030(2)
I1 0.0500(4) 0.0719(4) 0.0555(4) -0.0105(3) -0.0046(3) -0.0216(3)
I2 0.0568(4) 0.0557(4) 0.0741(5) 0.0027(3) 0.0117(3) 0.0173(3)
P1 0.0383(11) 0.0427(12) 0.0393(12) 0.0087(9) -0.0011(8) -0.0013(9)
C1 0.045(5) 0.057(6) 0.069(7) 0.018(5) 0.005(4) 0.019(4)
C2 0.033(4) 0.085(7) 0.056(6) 0.011(5) 0.006(4) -0.004(4)
C3 0.023(4) 0.057(5) 0.054(6) -0.005(4) 0.003(4) -0.005(3)
C4 0.030(4) 0.057(5) 0.050(5) -0.009(4) 0.009(3) -0.006(4)
C5 0.048(5) 0.090(7) 0.025(4) 0.005(4) 0.007(3) -0.026(5)
C6 0.061(6) 0.070(7) 0.039(5) 0.006(5) 0.003(4) -0.012(5)
C7 0.044(5) 0.050(5) 0.052(6) 0.003(4) 0.015(4) -0.009(4)
C8 0.057(6) 0.077(8) 0.081(8) -0.027(6) 0.028(5) -0.006(5)
C9 0.066(7) 0.153(13) 0.032(6) -0.002(6) 0.005(5) -0.042(7)
C10 0.071(7) 0.076(7) 0.078(8) 0.035(6) 0.011(5) 0.006(6)
C11 0.076(7) 0.058(6) 0.064(6) -0.008(5) 0.002(5) -0.033(5)
C12 0.053(5) 0.055(6) 0.067(6) 0.026(5) -0.001(4) -0.014(5)
C13 0.060(7) 0.078(7) 0.063(7) 0.011(5) 0.013(5) -0.003(6)
C14 0.074(7) 0.076(7) 0.047(6) -0.001(5) 0.004(5) -0.009(6)
C15 0.116(12) 0.151(15) 0.052(8) 0.016(9) -0.017(7) -0.034(11)

loop_
_atom_type_symbol
_atom_type_description
_atom_type_scat_dispersion_real
_atom_type_scat_dispersion_imag
_atom_type_scat_source
C C 0.0033 0.0016 'International Tables Vol C Tables 4.2.6.8 and 6.1.1.4'
H H 0.0000 0.0000 'International Tables Vol C Tables 4.2.6.8 and 6.1.1.4'
P P 0.1023 0.0942 'International Tables Vol C Tables 4.2.6.8 and 6.1.1.4'
Rh Rh -1.1178 0.9187 'International Tables Vol C Tables 4.2.6.8 and 6.1.1.4'
I I -0.4742 1.8119 'International Tables Vol C Tables 4.2.6.8 and 6.1.1.4'

loop_
_geom_angle_atom_site_label_1
_geom_angle_atom_site_label_2
_geom_angle_atom_site_label_3
_geom_angle
_geom_angle_site_symmetry_1
_geom_angle_site_symmetry_3
_geom_angle_publ_flag
C3 Rh1 C7 39.1(4) . . ?
C3 Rh1 C4 39.1(3) . . ?
C7 Rh1 C4 64.7(4) . . ?
C3 Rh1 C5 63.7(4) . . ?
C7 Rh1 C5 62.8(4) . . ?
C4 Rh1 C5 37.7(4) . . ?
C3 Rh1 C6 64.1(4) . . ?
C7 Rh1 C6 38.3(4) . . ?
C4 Rh1 C6 63.0(4) . . ?
C5 Rh1 C6 36.2(4) . . ?
C3 Rh1 P1 83.0(3) . . ?
C7 Rh1 P1 101.5(3) . . ?
C4 Rh1 P1 105.8(3) . . ?
C5 Rh1 P1 143.0(3) . . ?
C6 Rh1 P1 139.8(3) . . ?
C3 Rh1 I1 130.5(2) . . ?
C7 Rh1 I1 156.2(3) . . ?
C4 Rh1 I1 95.8(2) . . ?
C5 Rh1 I1 93.5(2) . . ?
C6 Rh1 I1 121.9(2) . . ?
P1 Rh1 I1 96.79(6) . . ?
C3 Rh1 I2 136.0(2) . . ?
C7 Rh1 I2 100.0(3) . . ?
C4 Rh1 I2 156.5(3) . . ?
C5 Rh1 I2 120.3(3) . . ?
C6 Rh1 I2 93.9(3) . . ?
P1 Rh1 I2 94.44(6) . . ?
I1 Rh1 I2 93.56(3) . . ?
C12 P1 C14 105.2(6) . . ?
C12 P1 C1 104.6(5) . . ?
C14 P1 C1 105.2(6) . . ?
C12 P1 Rh1 122.7(4) . . ?
C14 P1 Rh1 115.7(4) . . ?
C1 P1 Rh1 101.5(4) . . ?
C2 C1 P1 109.3(7) . . ?
C3 C2 C1 112.8(8) . . ?
C7 C3 C4 107.7(8) . . ?
C7 C3 C2 126.2(9) . . ?
C4 C3 C2 126.0(9) . . ?
C7 C3 Rh1 71.6(5) . . ?
C4 C3 Rh1 72.2(5) . . ?
C2 C3 Rh1 118.6(6) . . ?
C3 C4 C5 107.3(8) . . ?
C3 C4 C8 125.3(9) . . ?
C5 C4 C8 126.8(10) . . ?
C3 C4 Rh1 68.7(5) . . ?
C5 C4 Rh1 74.2(5) . . ?
C8 C4 Rh1 129.1(7) . . ?
C6 C5 C4 109.5(8) . . ?
C6 C5 C9 125.7(11) . . ?
C4 C5 C9 124.6(11) . . ?
C6 C5 Rh1 72.0(5) . . ?
C4 C5 Rh1 68.1(5) . . ?
C9 C5 Rh1 130.6(7) . . ?
C5 C6 C7 107.6(9) . . ?
C5 C6 C10 128.5(10) . . ?
C7 C6 C10 123.8(10) . . ?
C5 C6 Rh1 71.9(5) . . ?
C7 C6 Rh1 67.1(5) . . ?
C10 C6 Rh1 129.0(8) . . ?
C3 C7 C6 107.9(9) . . ?
C3 C7 C11 127.7(10) . . ?
C6 C7 C11 124.0(10) . . ?
C3 C7 Rh1 69.3(5) . . ?
C6 C7 Rh1 74.6(6) . . ?
C11 C7 Rh1 127.8(7) . . ?
C13 C12 P1 111.4(8) . . ?
C15 C14 P1 117.0(11) . . ?

loop_
_geom_bond_atom_site_label_1
_geom_bond_atom_site_label_2
_geom_bond_distance
_geom_bond_site_symmetry_2
_geom_bond_publ_flag
Rh1 C3 2.131(8) . ?
Rh1 C7 2.161(9) . ?
Rh1 C4 2.178(8) . ?
Rh1 C5 2.260(9) . ?
Rh1 C6 2.261(10) . ?
Rh1 P1 2.272(2) . ?
Rh1 I1 2.6881(8) . ?
Rh1 I2 2.6964(8) . ?
P1 C12 1.791(9) . ?
P1 C14 1.808(11) . ?
P1 C1 1.835(9) . ?
C1 C2 1.517(15) . ?
C2 C3 1.494(14) . ?
C3 C7 1.435(14) . ?
C3 C4 1.442(13) . ?
C4 C5 1.436(15) . ?
C4 C8 1.491(15) . ?
C5 C6 1.404(16) . ?
C5 C9 1.520(13) . ?
C6 C7 1.453(14) . ?
C6 C10 1.465(16) . ?
C7 C11 1.494(15) . ?
C12 C13 1.553(16) . ?
C14 C15 1.507(18) . ?

loop_
_geom_torsion_atom_site_label_1
_geom_torsion_atom_site_label_2
_geom_torsion_atom_site_label_3
_geom_torsion_atom_site_label_4
_geom_torsion
_geom_torsion_site_symmetry_1
_geom_torsion_site_symmetry_2
_geom_torsion_site_symmetry_3
_geom_torsion_site_symmetry_4
_geom_torsion_publ_flag
C3 Rh1 P1 C12 137.4(5) . . . . ?
C7 Rh1 P1 C12 172.0(5) . . . . ?
C4 Rh1 P1 C12 105.3(5) . . . . ?
C5 Rh1 P1 C12 112.4(6) . . . . ?
C6 Rh1 P1 C12 171.8(6) . . . . ?
I1 Rh1 P1 C12 7.3(5) . . . . ?
I2 Rh1 P1 C12 -86.8(5) . . . . ?
C3 Rh1 P1 C14 -91.6(5) . . . . ?
C7 Rh1 P1 C14 -57.0(5) . . . . ?
C4 Rh1 P1 C14 -123.7(5) . . . . ?
C5 Rh1 P1 C14 -116.7(6) . . . . ?
C6 Rh1 P1 C14 -57.2(7) . . . . ?
I1 Rh1 P1 C14 138.3(5) . . . . ?
I2 Rh1 P1 C14 44.2(5) . . . . ?
C3 Rh1 P1 C1 21.6(5) . . . . ?
C7 Rh1 P1 C1 56.2(5) . . . . ?
C4 Rh1 P1 C1 -10.5(5) . . . . ?
C5 Rh1 P1 C1 -3.5(6) . . . . ?
C6 Rh1 P1 C1 56.0(6) . . . . ?
I1 Rh1 P1 C1 -108.5(4) . . . . ?
I2 Rh1 P1 C1 157.4(4) . . . . ?
C12 P1 C1 C2 -167.4(8) . . . . ?
C14 P1 C1 C2 82.0(9) . . . . ?
Rh1 P1 C1 C2 -38.9(8) . . . . ?
P1 C1 C2 C3 39.7(12) . . . . ?
C1 C2 C3 C7 -108.2(11) . . . . ?
C1 C2 C3 C4 67.2(12) . . . . ?
C1 C2 C3 Rh1 -20.9(12) . . . . ?
C4 Rh1 C3 C7 -116.3(8) . . . . ?
C5 Rh1 C3 C7 -78.5(6) . . . . ?
C6 Rh1 C3 C7 -38.1(6) . . . . ?
P1 Rh1 C3 C7 118.0(5) . . . . ?
I1 Rh1 C3 C7 -149.0(5) . . . . ?
I2 Rh1 C3 C7 28.8(7) . . . . ?
C7 Rh1 C3 C4 116.3(8) . . . . ?
C5 Rh1 C3 C4 37.7(6) . . . . ?
C6 Rh1 C3 C4 78.2(6) . . . . ?
P1 Rh1 C3 C4 -125.8(5) . . . . ?
I1 Rh1 C3 C4 -32.8(7) . . . . ?
I2 Rh1 C3 C4 145.1(5) . . . . ?
C7 Rh1 C3 C2 -121.8(10) . . . . ?
C4 Rh1 C3 C2 121.9(10) . . . . ?
C5 Rh1 C3 C2 159.7(9) . . . . ?
C6 Rh1 C3 C2 -159.9(9) . . . . ?
P1 Rh1 C3 C2 -3.8(7) . . . . ?
I1 Rh1 C3 C2 89.2(8) . . . . ?
I2 Rh1 C3 C2 -93.0(8) . . . . ?
C7 C3 C4 C5 -1.4(9) . . . . ?
C2 C3 C4 C5 -177.6(8) . . . . ?
Rh1 C3 C4 C5 -64.7(6) . . . . ?
C7 C3 C4 C8 -173.1(9) . . . . ?
C2 C3 C4 C8 10.7(13) . . . . ?
Rh1 C3 C4 C8 123.6(9) . . . . ?
C7 C3 C4 Rh1 63.3(6) . . . . ?
C2 C3 C4 Rh1 -112.9(8) . . . . ?
C7 Rh1 C4 C3 -38.7(6) . . . . ?
C5 Rh1 C4 C3 -116.2(8) . . . . ?
C6 Rh1 C4 C3 -81.5(6) . . . . ?
P1 Rh1 C4 C3 56.8(6) . . . . ?
I1 Rh1 C4 C3 155.5(5) . . . . ?
I2 Rh1 C4 C3 -91.6(7) . . . . ?
C3 Rh1 C4 C5 116.2(8) . . . . ?
C7 Rh1 C4 C5 77.6(6) . . . . ?
C6 Rh1 C4 C5 34.8(5) . . . . ?
P1 Rh1 C4 C5 173.0(5) . . . . ?
I1 Rh1 C4 C5 -88.2(5) . . . . ?
I2 Rh1 C4 C5 24.7(9) . . . . ?
C3 Rh1 C4 C8 -118.8(12) . . . . ?
C7 Rh1 C4 C8 -157.5(11) . . . . ?
C5 Rh1 C4 C8 124.9(12) . . . . ?
C6 Rh1 C4 C8 159.7(11) . . . . ?
P1 Rh1 C4 C8 -62.0(10) . . . . ?
I1 Rh1 C4 C8 36.7(10) . . . . ?
I2 Rh1 C4 C8 149.6(8) . . . . ?
C3 C4 C5 C6 0.9(10) . . . . ?
C8 C4 C5 C6 172.4(8) . . . . ?
Rh1 C4 C5 C6 -60.2(7) . . . . ?
C3 C4 C5 C9 -173.9(8) . . . . ?
C8 C4 C5 C9 -2.4(15) . . . . ?
Rh1 C4 C5 C9 125.0(9) . . . . ?
C3 C4 C5 Rh1 61.1(6) . . . . ?
C8 C4 C5 Rh1 -127.4(9) . . . . ?
C3 Rh1 C5 C6 81.5(6) . . . . ?
C7 Rh1 C5 C6 37.6(6) . . . . ?
C4 Rh1 C5 C6 120.6(8) . . . . ?
P1 Rh1 C5 C6 109.5(7) . . . . ?
I1 Rh1 C5 C6 -144.4(6) . . . . ?
I2 Rh1 C5 C6 -48.3(6) . . . . ?
C3 Rh1 C5 C4 -39.1(5) . . . . ?
C7 Rh1 C5 C4 -83.1(6) . . . . ?
C6 Rh1 C5 C4 -120.6(8) . . . . ?
P1 Rh1 C5 C4 -11.2(8) . . . . ?
I1 Rh1 C5 C4 94.9(5) . . . . ?
I2 Rh1 C5 C4 -168.9(4) . . . . ?
C3 Rh1 C5 C9 -156.6(14) . . . . ?
C7 Rh1 C5 C9 159.5(14) . . . . ?
C4 Rh1 C5 C9 -117.4(15) . . . . ?
C6 Rh1 C5 C9 121.9(15) . . . . ?
P1 Rh1 C5 C9 -128.6(11) . . . . ?
I1 Rh1 C5 C9 -22.5(13) . . . . ?
I2 Rh1 C5 C9 73.7(13) . . . . ?
C4 C5 C6 C7 0.1(10) . . . . ?
C9 C5 C6 C7 174.8(9) . . . . ?
Rh1 C5 C6 C7 -57.8(6) . . . . ?
C4 C5 C6 C10 -176.3(10) . . . . ?
C9 C5 C6 C10 -1.6(16) . . . . ?
Rh1 C5 C6 C10 125.9(11) . . . . ?
C4 C5 C6 Rh1 57.9(6) . . . . ?
C9 C5 C6 Rh1 -127.4(9) . . . . ?
C3 Rh1 C6 C5 -80.1(6) . . . . ?
C7 Rh1 C6 C5 -118.9(9) . . . . ?
C4 Rh1 C6 C5 -36.2(6) . . . . ?
P1 Rh1 C6 C5 -118.7(5) . . . . ?
I1 Rh1 C6 C5 43.1(7) . . . . ?
I2 Rh1 C6 C5 139.8(6) . . . . ?
C3 Rh1 C6 C7 38.8(6) . . . . ?
C4 Rh1 C6 C7 82.7(6) . . . . ?
C5 Rh1 C6 C7 118.9(9) . . . . ?
P1 Rh1 C6 C7 0.2(8) . . . . ?
I1 Rh1 C6 C7 162.1(5) . . . . ?
I2 Rh1 C6 C7 -101.3(5) . . . . ?
C3 Rh1 C6 C10 154.6(11) . . . . ?
C7 Rh1 C6 C10 115.8(12) . . . . ?
C4 Rh1 C6 C10 -161.5(11) . . . . ?
C5 Rh1 C6 C10 -125.3(13) . . . . ?
P1 Rh1 C6 C10 116.0(10) . . . . ?
I1 Rh1 C6 C10 -82.2(10) . . . . ?
I2 Rh1 C6 C10 14.4(10) . . . . ?
C4 C3 C7 C6 1.5(9) . . . . ?
C2 C3 C7 C6 177.6(8) . . . . ?
Rh1 C3 C7 C6 65.2(6) . . . . ?
C4 C3 C7 C11 173.9(9) . . . . ?
C2 C3 C7 C11 -10.0(15) . . . . ?
Rh1 C3 C7 C11 -122.5(10) . . . . ?
C4 C3 C7 Rh1 -63.7(6) . . . . ?
C2 C3 C7 Rh1 112.5(8) . . . . ?
C5 C6 C7 C3 -1.0(10) . . . . ?
C10 C6 C7 C3 175.6(9) . . . . ?
Rh1 C6 C7 C3 -61.7(6) . . . . ?
C5 C6 C7 C11 -173.7(9) . . . . ?
C10 C6 C7 C11 2.9(15) . . . . ?
Rh1 C6 C7 C11 125.6(9) . . . . ?
C5 C6 C7 Rh1 60.8(6) . . . . ?
C10 C6 C7 Rh1 -122.7(10) . . . . ?
C4 Rh1 C7 C3 38.7(6) . . . . ?
C5 Rh1 C7 C3 80.9(6) . . . . ?
C6 Rh1 C7 C3 116.4(8) . . . . ?
P1 Rh1 C7 C3 -63.5(5) . . . . ?
I1 Rh1 C7 C3 76.0(9) . . . . ?
I2 Rh1 C7 C3 -160.1(5) . . . . ?
C3 Rh1 C7 C6 -116.4(8) . . . . ?
C4 Rh1 C7 C6 -77.7(6) . . . . ?
C5 Rh1 C7 C6 -35.5(6) . . . . ?
P1 Rh1 C7 C6 -179.8(5) . . . . ?
I1 Rh1 C7 C6 -40.4(10) . . . . ?
I2 Rh1 C7 C6 83.5(6) . . . . ?
C3 Rh1 C7 C11 122.3(12) . . . . ?
C4 Rh1 C7 C11 161.0(11) . . . . ?
C5 Rh1 C7 C11 -156.9(11) . . . . ?
C6 Rh1 C7 C11 -121.4(12) . . . . ?
P1 Rh1 C7 C11 58.8(10) . . . . ?
I1 Rh1 C7 C11 -161.8(7) . . . . ?
I2 Rh1 C7 C11 -37.9(10) . . . . ?
C14 P1 C12 C13 -60.1(9) . . . . ?
C1 P1 C12 C13 -170.6(8) . . . . ?
Rh1 P1 C12 C13 75.1(9) . . . . ?
C12 P1 C14 C15 -44.4(13) . . . . ?
C1 P1 C14 C15 65.7(12) . . . . ?
Rh1 P1 C14 C15 176.7(10) . . . . ?
